data_4123522
loop_
_publ_author_name
'Kramer, S\/oren'
'Fu, Gregory C.'

_publ_section_title
;
 Use of a New Spirophosphine To Achieve Catalytic Enantioselective [4 + 1]
 Annulations of Amines with Allenes To Generate Dihydropyrroles
;
_journal_name_full 'Journal of the American Chemical Society'
_journal_page_first 150317085953008
_journal_paper_doi 10.1021/jacs.5b01944
_journal_year 2015
_chemical_absolute_configuration ad
_chemical_formula_moiety '0.2(C1 H2 Cl2), C28 H31 N3 O8 S, 0.3(C5 H12)'
_chemical_formula_sum 'C29.7 H34.99 Cl0.4 N3 O8 S'
_chemical_formula_weight 608.26
_chemical_name_systematic
;
 ?
;
_space_group_crystal_system monoclinic
_space_group_IT_number 4
_space_group_name_Hall 'P 2yb'
_space_group_name_H-M_alt 'P 1 21 1'
_symmetry_space_group_name_Hall 'P 2yb'
_symmetry_space_group_name_H-M 'P 1 21 1'
_atom_sites_solution_hydrogens geom
_atom_sites_solution_primary direct
_audit_creation_date 2014-08-14
_audit_creation_method
;
Olex2 1.2
(compiled 2014.07.22 svn.r2960 for OlexSys, GUI svn.r4862)
;
_cell_angle_alpha 90
_cell_angle_beta 105.721(4)
_cell_angle_gamma 90
_cell_formula_units_Z 4
_cell_length_a 15.5147(12)
_cell_length_b 12.7713(10)
_cell_length_c 15.9668(12)
_cell_measurement_reflns_used 9976
_cell_measurement_temperature 100(2)
_cell_measurement_theta_max 33.17
_cell_measurement_theta_min 2.28
_cell_volume 3045.4(4)
_computing_cell_refinement 'SAINT v8.34A (Bruker, 2013)'
_computing_data_reduction 'SAINT v8.34A (Bruker, 2013)'
_computing_molecular_graphics 'Olex2 (Dolomanov et al., 2009)'
_computing_publication_material 'Olex2 (Dolomanov et al., 2009)'
_computing_structure_refinement 'ShelXL (Sheldrick, 2008)'
_computing_structure_solution 'ShelXS (Sheldrick, 2008)'
_diffrn_ambient_temperature 100
_diffrn_measured_fraction_theta_full 1.000
_diffrn_measured_fraction_theta_max 0.998
_diffrn_measurement_device_type 'Bruker APEX-II CCD'
_diffrn_measurement_method '\f and \w scans'
_diffrn_radiation_type MoK\a
_diffrn_radiation_wavelength 0.71073
_diffrn_reflns_av_R_equivalents 0.0437
_diffrn_reflns_av_unetI/netI 0.0317
_diffrn_reflns_Laue_measured_fraction_full 1.000
_diffrn_reflns_Laue_measured_fraction_max 0.998
_diffrn_reflns_limit_h_max 23
_diffrn_reflns_limit_h_min -24
_diffrn_reflns_limit_k_max 19
_diffrn_reflns_limit_k_min -19
_diffrn_reflns_limit_l_max 24
_diffrn_reflns_limit_l_min -24
_diffrn_reflns_number 153616
_diffrn_reflns_point_group_measured_fraction_full 1.000
_diffrn_reflns_point_group_measured_fraction_max 0.997
_diffrn_reflns_theta_full 26.000
_diffrn_reflns_theta_max 33.387
_diffrn_reflns_theta_min 1.363
_diffrn_standards_number 0
_exptl_absorpt_coefficient_mu 0.195
_exptl_absorpt_correction_T_max 0.7466
_exptl_absorpt_correction_T_min 0.6742
_exptl_absorpt_correction_type multi-scan
_exptl_absorpt_process_details
;
SADABS-2012/1 (Bruker,2012) was used for absorption correction.
wR2(int) was 0.0590 before and 0.0525 after correction.
The Ratio of minimum to maximum transmission is 0.9030.
The \l/2 correction factor is 0.0015.
;
_exptl_crystal_colour colourless
_exptl_crystal_colour_primary colourless
_exptl_crystal_density_diffrn 1.327
_exptl_crystal_description block
_exptl_crystal_F_000 1284
_exptl_crystal_size_max 0.5
_exptl_crystal_size_mid 0.25
_exptl_crystal_size_min 0.1
_refine_diff_density_max 2.323
_refine_diff_density_min -2.558
_refine_diff_density_rms 0.129
_refine_ls_abs_structure_details
;
 Flack x determined using 9141 quotients [(I+)-(I-)]/[(I+)+(I-)]
 (Parsons and Flack (2004), Acta Cryst. A60, s61).
;
_refine_ls_abs_structure_Flack 0.080(11)
_refine_ls_extinction_method none
_refine_ls_goodness_of_fit_ref 1.079
_refine_ls_hydrogen_treatment constr
_refine_ls_matrix_type full
_refine_ls_number_parameters 802
_refine_ls_number_reflns 23614
_refine_ls_number_restraints 26
_refine_ls_restrained_S_all 1.080
_refine_ls_R_factor_all 0.1065
_refine_ls_R_factor_gt 0.0950
_refine_ls_shift/su_max 0.000
_refine_ls_shift/su_mean 0.000
_refine_ls_structure_factor_coef Fsqd
_refine_ls_weighting_details
;
 w=1/[\s^2^(Fo^2^)+(0.1100P)^2^+7.9660P]
 where P=(Fo^2^+2Fc^2^)/3
;
_refine_ls_weighting_scheme calc
_refine_ls_wR_factor_gt 0.2482
_refine_ls_wR_factor_ref 0.2582
_reflns_Friedel_coverage 0.925
_reflns_Friedel_fraction_full 1.000
_reflns_Friedel_fraction_max 0.996
_reflns_number_gt 21032
_reflns_number_total 23614
_reflns_threshold_expression 'I > 2\s(I)'
_cod_data_source_file ja5b01944_si_002.cif
_cod_data_source_block crystal02
_cod_original_formula_sum 'C29.70 H34.99 Cl0.40 N3 O8 S'
_cod_database_code 4123522
_shelxl_version_number 2013-2
_shelx_space_group_comment
;
The symmetry employed for this shelxl refinement is uniquely defined
by the following loop, which should always be used as a source of
symmetry information in preference to the above space-group names.
They are only intended as comments.
;
_shelx_estimated_absorpt_t_max 0.981
_shelx_estimated_absorpt_t_min 0.909
_olex2_refinement_description
;
1. Fixed Uiso
 At 1.2 times of:
  All C(H) groups, All C(H,H) groups
 At 1.5 times of:
  All C(H,H,H) groups
2. Rigid bond restraints
 C62, C61, C60, C59, C58
 with sigma for 1-2 distances of 0.01 and sigma for 1-3 distances of 0.01
3. Uiso/Uaniso restraints and constraints
C58 \\sim C59 \\sim C60 \\sim C61 \\sim C62: within 1.7A with sigma of 0.04 and
sigma for terminal atoms of 0.08
4. Others
 Sof(C58)=Sof(H58A)=Sof(H58B)=Sof(H58C)=Sof(C59)=Sof(H59A)=Sof(H59B)=Sof(C60)=
 Sof(H60A)=Sof(H60B)=Sof(C61)=Sof(H61A)=Sof(H61B)=Sof(C62)=Sof(H62A)=Sof(H62B)=
 Sof(H62C)=1-FVAR(1)
 Sof(Cl1)=Sof(Cl2)=Sof(C57)=Sof(H57A)=Sof(H57B)=FVAR(1)
5.a Ternary CH refined with riding coordinates:
 C32(H32), C4(H4)
5.b Secondary CH2 refined with riding coordinates:
 C57(H57A,H57B), C29(H29A,H29B), C38(H38A,H38B), C39(H39A,H39B), C40(H40A,
 H40B), C41(H41A,H41B), C42(H42A,H42B), C1(H1A,H1B), C10(H10A,H10B), C11(H11A,
 H11B), C12(H12A,H12B), C13(H13A,H13B), C14(H14A,H14B), C59(H59A,H59B),
 C60(H60A,H60B), C61(H61A,H61B)
5.c Aromatic/amide H refined with riding coordinates:
 C31(H31), C45(H45), C46(H46), C47(H47), C48(H48), C52(H52), C53(H53),
 C55(H55), C56(H56), C3(H3), C19(H19), C20(H20), C21(H21), C22(H22), C24(H24),
 C25(H25), C27(H27), C28(H28)
5.d Idealised Me refined as rotating group:
 C35(H35A,H35B,H35C), C36(H36A,H36B,H36C), C37(H37A,H37B,H37C), C7(H7A,H7B,
 H7C), C8(H8A,H8B,H8C), C9(H9A,H9B,H9C), C58(H58A,H58B,H58C), C62(H62A,H62B,
 H62C)
;

loop_
_space_group_symop_operation_xyz
'x, y, z'
'-x, y+1/2, -z'

loop_
_atom_site_label
_atom_site_type_symbol
_atom_site_fract_x
_atom_site_fract_y
_atom_site_fract_z
_atom_site_U_iso_or_equiv
_atom_site_adp_type
_atom_site_occupancy
_atom_site_site_symmetry_order
_atom_site_calc_flag
_atom_site_refinement_flags_posn
_atom_site_refinement_flags_adp
_atom_site_refinement_flags_occupancy
_atom_site_disorder_assembly
_atom_site_disorder_group
Cl1 Cl -0.0542(7) -0.9236(9) 0.2271(7) 0.068(3) Uani 0.402(13) 1 d . . P A 1
Cl2 Cl -0.0370(10) -0.7072(10) 0.2756(10) 0.120(5) Uani 0.402(13) 1 d . . P A 1
C57 C -0.0138(13) -0.833(2) 0.3068(13) 0.047(5) Uani 0.402(13) 1 d . . P A 1
H57A H -0.0390 -0.8484 0.3562 0.057 Uiso 0.402(13) 1 calc R . P A 1
H57B H 0.0520 -0.8417 0.3279 0.057 Uiso 0.402(13) 1 calc R . P A 1
S2 S -0.50221(11) -0.20108(9) -0.24930(9) 0.0310(3) Uani 1 1 d . . . . .
O9 O -0.4921(4) -0.0974(3) -0.2787(4) 0.0508(16) Uani 1 1 d . . . . .
O10 O -0.4625(4) -0.2314(3) -0.1609(3) 0.0375(11) Uani 1 1 d . . . . .
O11 O -0.3717(4) -0.4603(3) -0.5534(3) 0.0410(12) Uani 1 1 d . . . . .
O12 O -0.3809(6) -0.5881(4) -0.4681(4) 0.066(2) Uani 1 1 d . . . . .
O13 O -0.8870(4) -0.3391(5) -0.4568(4) 0.0553(15) Uani 1 1 d . . . . .
O14 O -0.8247(3) -0.1946(5) -0.5007(4) 0.0487(14) Uani 1 1 d . . . . .
O15 O -0.7184(5) -0.5569(4) 0.2110(4) 0.0545(16) Uani 1 1 d . . . . .
O16 O -0.7380(3) -0.7738(4) -0.0222(2) 0.0332(9) Uani 1 1 d . . . . .
N4 N -0.6092(4) -0.2222(3) -0.2697(3) 0.0323(11) Uani 1 1 d . . . . .
N5 N -0.3835(4) -0.4955(3) -0.4861(3) 0.0263(9) Uani 1 1 d . . . . .
N6 N -0.7230(4) -0.6433(4) 0.0826(3) 0.0339(11) Uani 1 1 d . . . . .
C29 C -0.6685(5) -0.1912(6) -0.3572(5) 0.046(2) Uani 1 1 d . . . . .
H29A H -0.6370 -0.1986 -0.4031 0.056 Uiso 1 1 calc R . . . .
H29B H -0.6897 -0.1181 -0.3567 0.056 Uiso 1 1 calc R . . . .
C30 C -0.7452(5) -0.2679(6) -0.3705(4) 0.0407(15) Uani 1 1 d . . . . .
C31 C -0.7296(5) -0.3371(5) -0.3063(4) 0.0339(12) Uani 1 1 d . . . . .
H31 H -0.7690 -0.3934 -0.3041 0.041 Uiso 1 1 calc R . . . .
C32 C -0.6441(4) -0.3180(4) -0.2378(3) 0.0237(9) Uani 1 1 d . . . . .
H32 H -0.6019 -0.3778 -0.2351 0.028 Uiso 1 1 calc R . . . .
C33 C -0.8319(5) -0.2772(6) -0.4499(5) 0.0380(14) Uani 1 1 d . . . . .
C34 C -0.9006(6) -0.1839(7) -0.5828(5) 0.0495(18) Uani 1 1 d . . . . .
C35 C -0.8672(8) -0.0936(9) -0.6281(7) 0.067(3) Uani 1 1 d . . . . .
H35A H -0.8592 -0.0311 -0.5911 0.101 Uiso 1 1 calc GR . . . .
H35B H -0.9111 -0.0788 -0.6838 0.101 Uiso 1 1 calc GR . . . .
H35C H -0.8098 -0.1127 -0.6386 0.101 Uiso 1 1 calc GR . . . .
C36 C -0.9087(8) -0.2814(8) -0.6367(6) 0.061(2) Uani 1 1 d . . . . .
H36A H -0.8493 -0.3024 -0.6411 0.091 Uiso 1 1 calc GR . . . .
H36B H -0.9479 -0.2679 -0.6951 0.091 Uiso 1 1 calc GR . . . .
H36C H -0.9342 -0.3377 -0.6092 0.091 Uiso 1 1 calc GR . . . .
C37 C -0.9850(5) -0.1573(9) -0.5585(7) 0.060(2) Uani 1 1 d . . . . .
H37A H -0.9980 -0.2125 -0.5211 0.090 Uiso 1 1 calc GR . . . .
H37B H -1.0347 -0.1516 -0.6114 0.090 Uiso 1 1 calc GR . . . .
H37C H -0.9772 -0.0904 -0.5273 0.090 Uiso 1 1 calc GR . . . .
C38 C -0.6607(4) -0.2999(4) -0.1484(3) 0.0274(10) Uani 1 1 d . . . . .
H38A H -0.6060 -0.2702 -0.1082 0.033 Uiso 1 1 calc R . . . .
H38B H -0.7097 -0.2485 -0.1542 0.033 Uiso 1 1 calc R . . . .
C39 C -0.6854(5) -0.4011(4) -0.1102(3) 0.0323(13) Uani 1 1 d . . . . .
H39A H -0.6323 -0.4473 -0.0935 0.039 Uiso 1 1 calc R . . . .
H39B H -0.7325 -0.4379 -0.1548 0.039 Uiso 1 1 calc R . . . .
C40 C -0.7194(5) -0.3790(5) -0.0298(4) 0.0333(12) Uani 1 1 d . . . . .
H40A H -0.7666 -0.3248 -0.0450 0.040 Uiso 1 1 calc R . . . .
H40B H -0.6694 -0.3505 0.0171 0.040 Uiso 1 1 calc R . . . .
C41 C -0.7574(4) -0.4763(4) 0.0049(4) 0.0302(11) Uani 1 1 d . . . . .
H41A H -0.7846 -0.4548 0.0516 0.036 Uiso 1 1 calc R . . . .
H41B H -0.8051 -0.5077 -0.0426 0.036 Uiso 1 1 calc R . . . .
C42 C -0.6857(4) -0.5573(6) 0.0402(4) 0.0348(12) Uani 1 1 d . . . . .
H42A H -0.6637 -0.5860 -0.0079 0.042 Uiso 1 1 calc R . . . .
H42B H -0.6345 -0.5244 0.0830 0.042 Uiso 1 1 calc R . . . .
C43 C -0.7399(4) -0.7456(4) 0.0496(3) 0.0252(9) Uani 1 1 d . . . . .
C44 C -0.7629(3) -0.8088(4) 0.1196(3) 0.0189(8) Uani 1 1 d . . . . .
C45 C -0.7823(3) -0.9141(4) 0.1226(3) 0.0202(8) Uani 1 1 d . . . . .
H45 H -0.7821 -0.9596 0.0756 0.024 Uiso 1 1 calc R . . . .
C46 C -0.8021(3) -0.9508(4) 0.1975(3) 0.0228(8) Uani 1 1 d . . . . .
H46 H -0.8175 -1.0224 0.2011 0.027 Uiso 1 1 calc R . . . .
C47 C -0.7996(3) -0.8835(4) 0.2677(3) 0.0218(8) Uani 1 1 d . . . . .
H47 H -0.8129 -0.9106 0.3182 0.026 Uiso 1 1 calc R . . . .
C48 C -0.7779(4) -0.7773(4) 0.2648(3) 0.0260(9) Uani 1 1 d . . . . .
H48 H -0.7754 -0.7317 0.3125 0.031 Uiso 1 1 calc R . . . .
C49 C -0.7603(4) -0.7422(4) 0.1890(3) 0.0245(9) Uani 1 1 d . . . . .
C50 C -0.7322(5) -0.6360(5) 0.1670(4) 0.0369(14) Uani 1 1 d . . . . .
C51 C -0.4595(3) -0.2879(3) -0.3159(3) 0.0194(8) Uani 1 1 d . . . . .
C52 C -0.4460(3) -0.2491(3) -0.3928(3) 0.0189(7) Uani 1 1 d . . . . .
H52 H -0.4557 -0.1770 -0.4072 0.023 Uiso 1 1 calc R . . . .
C53 C -0.4181(3) -0.3169(3) -0.4483(3) 0.0151(7) Uani 1 1 d . . . . .
H53 H -0.4067 -0.2920 -0.5004 0.018 Uiso 1 1 calc R . . . .
C54 C -0.4074(3) -0.4213(3) -0.4259(2) 0.0137(6) Uani 1 1 d . . . . .
C55 C -0.4206(3) -0.4618(3) -0.3490(2) 0.0149(6) Uani 1 1 d . . . . .
H55 H -0.4127 -0.5344 -0.3359 0.018 Uiso 1 1 calc R . . . .
C56 C -0.4455(3) -0.3932(3) -0.2920(3) 0.0154(7) Uani 1 1 d . . . . .
H56 H -0.4529 -0.4173 -0.2381 0.019 Uiso 1 1 calc R . . . .
S1 S -0.51544(6) -0.70991(7) -0.26415(5) 0.01098(16) Uani 1 1 d . . . . .
O1 O -0.5281(2) -0.6040(2) -0.2396(2) 0.0159(5) Uani 1 1 d . . . . .
O2 O -0.5628(2) -0.7478(3) -0.34877(19) 0.0157(5) Uani 1 1 d . . . . .
O3 O -0.5834(5) -0.9630(4) 0.0745(3) 0.0497(14) Uani 1 1 d . . . . .
O4 O -0.6216(5) -1.0828(4) -0.0212(3) 0.0538(17) Uani 1 1 d . . . . .
O5 O -0.1714(3) -0.6486(4) -0.0500(3) 0.0415(12) Uani 1 1 d . . . . .
O6 O -0.1126(3) -0.7812(4) -0.1111(3) 0.0334(9) Uani 1 1 d . . . . .
O7 O -0.2146(5) -1.2936(5) -0.4674(3) 0.0557(17) Uani 1 1 d . . . . .
O8 O -0.2304(4) -1.0755(4) -0.6975(3) 0.0380(10) Uani 1 1 d . . . . .
N1 N -0.4089(2) -0.7237(2) -0.2540(2) 0.0120(5) Uani 1 1 d . . . . .
N2 N -0.5952(3) -0.9959(3) 0.0007(3) 0.0223(7) Uani 1 1 d . . . . .
N3 N -0.2276(4) -1.1631(4) -0.5698(3) 0.0303(10) Uani 1 1 d . . . . .
C1 C -0.3466(3) -0.6777(3) -0.1752(3) 0.0173(7) Uani 1 1 d . . . . .
H1A H -0.3698 -0.6855 -0.1235 0.021 Uiso 1 1 calc R . . . .
H1B H -0.3352 -0.6027 -0.1836 0.021 Uiso 1 1 calc R . . . .
C2 C -0.2638(3) -0.7430(4) -0.1672(3) 0.0202(8) Uani 1 1 d . . . . .
C3 C -0.2800(3) -0.8237(4) -0.2220(3) 0.0197(8) Uani 1 1 d . . . . .
H3 H -0.2369 -0.8759 -0.2237 0.024 Uiso 1 1 calc R . . . .
C4 C -0.3731(3) -0.8236(3) -0.2804(3) 0.0156(7) Uani 1 1 d . . . . .
H4 H -0.4074 -0.8848 -0.2673 0.019 Uiso 1 1 calc R . . . .
C5 C -0.1789(4) -0.7172(4) -0.1023(3) 0.0271(9) Uani 1 1 d . . . . .
C6 C -0.0203(4) -0.7703(6) -0.0545(4) 0.0385(13) Uani 1 1 d . . . . .
C7 C 0.0275(5) -0.8587(9) -0.0876(6) 0.059(2) Uani 1 1 d . . . . .
H7A H 0.0054 -0.9262 -0.0728 0.089 Uiso 1 1 calc GR . . . .
H7B H 0.0921 -0.8537 -0.0605 0.089 Uiso 1 1 calc GR . . . .
H7C H 0.0158 -0.8532 -0.1510 0.089 Uiso 1 1 calc GR . . . .
C8 C 0.0181(6) -0.6641(9) -0.0678(9) 0.079(4) Uani 1 1 d . . . . .
H8A H 0.0200 -0.6575 -0.1284 0.119 Uiso 1 1 calc GR . . . .
H8B H 0.0788 -0.6576 -0.0292 0.119 Uiso 1 1 calc GR . . . .
H8C H -0.0198 -0.6086 -0.0545 0.119 Uiso 1 1 calc GR . . . .
C9 C -0.0187(5) -0.7907(8) 0.0388(5) 0.051(2) Uani 1 1 d . . . . .
H9A H -0.0349 -0.7265 0.0645 0.076 Uiso 1 1 calc GR . . . .
H9B H 0.0415 -0.8128 0.0714 0.076 Uiso 1 1 calc GR . . . .
H9C H -0.0618 -0.8460 0.0411 0.076 Uiso 1 1 calc GR . . . .
C10 C -0.3743(3) -0.8234(3) -0.3764(3) 0.0190(7) Uani 1 1 d . . . . .
H10A H -0.3299 -0.7720 -0.3856 0.023 Uiso 1 1 calc R . . . .
H10B H -0.4342 -0.8011 -0.4119 0.023 Uiso 1 1 calc R . . . .
C11 C -0.3526(4) -0.9319(4) -0.4069(3) 0.0251(9) Uani 1 1 d . . . . .
H11A H -0.2945 -0.9567 -0.3692 0.030 Uiso 1 1 calc R . . . .
H11B H -0.3995 -0.9825 -0.4025 0.030 Uiso 1 1 calc R . . . .
C12 C -0.3478(4) -0.9258(4) -0.5006(3) 0.0262(9) Uani 1 1 d . . . . .
H12A H -0.2967 -0.8803 -0.5025 0.031 Uiso 1 1 calc R . . . .
H12B H -0.4030 -0.8912 -0.5355 0.031 Uiso 1 1 calc R . . . .
C13 C -0.3374(4) -1.0298(5) -0.5445(4) 0.0289(10) Uani 1 1 d . . . . .
H13A H -0.3577 -1.0207 -0.6084 0.035 Uiso 1 1 calc R . . . .
H13B H -0.3763 -1.0830 -0.5281 0.035 Uiso 1 1 calc R . . . .
C14 C -0.2390(5) -1.0702(5) -0.5186(4) 0.0343(12) Uani 1 1 d . . . . .
H14A H -0.1990 -1.0136 -0.5279 0.041 Uiso 1 1 calc R . . . .
H14B H -0.2213 -1.0883 -0.4560 0.041 Uiso 1 1 calc R . . . .
C15 C -0.2174(5) -1.2662(5) -0.5409(3) 0.0340(13) Uani 1 1 d . . . . .
C16 C -0.2086(4) -1.3302(5) -0.6160(3) 0.0285(10) Uani 1 1 d . . . . .
C17 C -0.2140(3) -1.2640(4) -0.6852(3) 0.0221(8) Uani 1 1 d . . . . .
C18 C -0.2256(4) -1.1556(5) -0.6568(3) 0.0259(9) Uani 1 1 d . . . . .
C19 C -0.1968(5) -1.4373(5) -0.6231(4) 0.0385(14) Uani 1 1 d . . . . .
H19 H -0.1934 -1.4829 -0.5754 0.046 Uiso 1 1 calc R . . . .
C20 C -0.1902(5) -1.4754(5) -0.7033(4) 0.0353(13) Uani 1 1 d . . . . .
H20 H -0.1813 -1.5482 -0.7102 0.042 Uiso 1 1 calc R . . . .
C21 C -0.1966(4) -1.4072(5) -0.7735(3) 0.0284(10) Uani 1 1 d . . . . .
H21 H -0.1927 -1.4348 -0.8276 0.034 Uiso 1 1 calc R . . . .
C22 C -0.2084(4) -1.3005(5) -0.7659(3) 0.0264(10) Uani 1 1 d . . . . .
H22 H -0.2125 -1.2543 -0.8135 0.032 Uiso 1 1 calc R . . . .
C23 C -0.5422(3) -0.7939(3) -0.1865(2) 0.0140(6) Uani 1 1 d . . . . .
C24 C -0.5358(4) -0.7553(3) -0.1035(3) 0.0220(9) Uani 1 1 d . . . . .
H24 H -0.5194 -0.6844 -0.0896 0.026 Uiso 1 1 calc R . . . .
C25 C -0.5535(4) -0.8213(4) -0.0412(3) 0.0229(9) Uani 1 1 d . . . . .
H25 H -0.5505 -0.7966 0.0157 0.027 Uiso 1 1 calc R . . . .
C26 C -0.5760(3) -0.9251(3) -0.0647(3) 0.0177(7) Uani 1 1 d . . . . .
C27 C -0.5812(3) -0.9655(3) -0.1466(3) 0.0176(7) Uani 1 1 d . . . . .
H27 H -0.5958 -1.0369 -0.1597 0.021 Uiso 1 1 calc R . . . .
C28 C -0.5640(3) -0.8975(3) -0.2096(2) 0.0137(6) Uani 1 1 d . . . . .
H28 H -0.5674 -0.9218 -0.2666 0.016 Uiso 1 1 calc R . . . .
C58 C 0.048(3) -0.564(3) 0.261(2) 0.188(17) Uani 0.598(13) 1 d . U P A 2
H58A H 0.0071 -0.5715 0.2029 0.282 Uiso 0.598(13) 1 calc GR . P A 2
H58B H 0.1091 -0.5827 0.2591 0.282 Uiso 0.598(13) 1 calc GR . P A 2
H58C H 0.0476 -0.4918 0.2810 0.282 Uiso 0.598(13) 1 calc GR . P A 2
C59 C 0.0230(17) -0.628(4) 0.316(3) 0.161(13) Uani 0.598(13) 1 d . U P A 2
H59A H -0.0280 -0.5985 0.3345 0.193 Uiso 0.598(13) 1 calc R . P A 2
H59B H 0.0731 -0.6421 0.3685 0.193 Uiso 0.598(13) 1 calc R . P A 2
C60 C -0.0091(12) -0.744(3) 0.2540(11) 0.109(8) Uani 0.598(13) 1 d . U P A 2
H60A H -0.0579 -0.7209 0.2036 0.130 Uiso 0.598(13) 1 calc R . P A 2
H60B H 0.0424 -0.7590 0.2303 0.130 Uiso 0.598(13) 1 calc R . P A 2
C61 C -0.040(3) -0.856(5) 0.276(3) 0.171(14) Uani 0.598(13) 1 d . U P A 2
H61A H 0.0007 -0.8734 0.3331 0.205 Uiso 0.598(13) 1 calc R . P A 2
H61B H -0.0994 -0.8438 0.2861 0.205 Uiso 0.598(13) 1 calc R . P A 2
C62 C -0.051(3) -0.954(6) 0.228(3) 0.164(17) Uani 0.598(13) 1 d . U P A 2
H62A H 0.0005 -0.9651 0.2043 0.245 Uiso 0.598(13) 1 calc GR . P A 2
H62B H -0.1060 -0.9521 0.1801 0.245 Uiso 0.598(13) 1 calc GR . P A 2
H62C H -0.0543 -1.0122 0.2672 0.245 Uiso 0.598(13) 1 calc GR . P A 2

loop_
_atom_site_aniso_label
_atom_site_aniso_U_11
_atom_site_aniso_U_22
_atom_site_aniso_U_33
_atom_site_aniso_U_23
_atom_site_aniso_U_13
_atom_site_aniso_U_12
Cl1 0.041(4) 0.113(7) 0.046(4) 0.021(4) 0.006(3) 0.004(4)
Cl2 0.127(10) 0.096(7) 0.161(12) 0.026(8) 0.081(9) 0.042(7)
C57 0.022(7) 0.084(15) 0.040(9) -0.012(9) 0.014(6) 0.007(8)
S2 0.0588(9) 0.0121(5) 0.0360(6) -0.0057(5) 0.0367(7) -0.0075(5)
O9 0.094(4) 0.0102(15) 0.079(4) -0.0044(18) 0.075(4) -0.007(2)
O10 0.060(3) 0.032(2) 0.0296(19) -0.0171(16) 0.028(2) -0.0188(19)
O11 0.091(4) 0.0207(16) 0.0226(17) 0.0006(14) 0.035(2) 0.005(2)
O12 0.156(7) 0.0163(18) 0.048(3) 0.0084(19) 0.066(4) 0.019(3)
O13 0.053(3) 0.058(4) 0.053(3) 0.014(3) 0.012(3) -0.010(3)
O14 0.042(2) 0.064(4) 0.044(3) 0.032(3) 0.019(2) 0.016(2)
O15 0.101(5) 0.026(2) 0.036(3) -0.0047(19) 0.018(3) -0.006(3)
O16 0.053(3) 0.033(2) 0.0177(15) 0.0028(14) 0.0162(16) 0.0077(18)
N4 0.056(3) 0.0151(17) 0.041(2) 0.0094(16) 0.039(2) 0.0081(18)
N5 0.050(3) 0.0157(16) 0.0190(18) 0.0000(14) 0.0186(18) 0.0037(17)
N6 0.057(3) 0.023(2) 0.024(2) 0.0055(16) 0.016(2) -0.003(2)
C29 0.061(4) 0.045(4) 0.047(4) 0.033(3) 0.038(3) 0.036(3)
C30 0.045(3) 0.049(4) 0.034(3) 0.018(3) 0.021(3) 0.022(3)
C31 0.044(3) 0.035(3) 0.027(2) 0.003(2) 0.016(2) 0.010(2)
C32 0.037(3) 0.0160(18) 0.023(2) 0.0041(15) 0.0168(19) 0.0009(17)
C33 0.043(3) 0.038(3) 0.042(3) 0.017(3) 0.025(3) 0.013(3)
C34 0.048(4) 0.057(5) 0.040(3) 0.015(3) 0.005(3) 0.000(3)
C35 0.076(7) 0.072(6) 0.052(5) 0.027(5) 0.013(5) -0.006(5)
C36 0.086(7) 0.053(5) 0.045(4) -0.001(4) 0.021(4) 0.003(5)
C37 0.031(3) 0.078(6) 0.067(6) -0.006(5) 0.006(3) 0.008(4)
C38 0.046(3) 0.0190(19) 0.023(2) -0.0009(16) 0.020(2) -0.0105(19)
C39 0.061(4) 0.022(2) 0.021(2) -0.0037(17) 0.023(2) -0.016(2)
C40 0.049(3) 0.026(2) 0.030(3) 0.000(2) 0.020(2) -0.008(2)
C41 0.029(2) 0.030(3) 0.033(3) 0.008(2) 0.011(2) -0.0016(19)
C42 0.024(2) 0.046(3) 0.036(3) 0.014(3) 0.010(2) 0.005(2)
C43 0.036(3) 0.024(2) 0.0165(18) 0.0058(16) 0.0081(17) 0.0089(19)
C44 0.026(2) 0.0191(18) 0.0120(15) 0.0024(13) 0.0058(14) 0.0051(15)
C45 0.022(2) 0.0167(18) 0.0214(19) -0.0007(14) 0.0053(15) 0.0032(15)
C46 0.023(2) 0.024(2) 0.023(2) 0.0004(17) 0.0076(16) -0.0007(17)
C47 0.0210(19) 0.027(2) 0.0178(18) 0.0031(16) 0.0063(15) 0.0024(16)
C48 0.040(3) 0.023(2) 0.0171(18) -0.0006(16) 0.0113(18) 0.0058(19)
C49 0.044(3) 0.0167(17) 0.0146(17) 0.0009(14) 0.0115(18) 0.0042(18)
C50 0.066(4) 0.020(2) 0.026(3) 0.0017(19) 0.015(3) -0.001(2)
C51 0.036(2) 0.0101(15) 0.0179(17) -0.0002(13) 0.0177(17) -0.0035(15)
C52 0.028(2) 0.0129(16) 0.0196(18) 0.0021(14) 0.0135(16) -0.0002(15)
C53 0.0219(18) 0.0127(15) 0.0115(14) 0.0036(12) 0.0059(13) 0.0014(13)
C54 0.0177(17) 0.0145(15) 0.0090(14) 0.0009(12) 0.0039(12) 0.0012(13)
C55 0.0212(18) 0.0130(15) 0.0101(14) 0.0025(12) 0.0038(13) -0.0006(13)
C56 0.0239(19) 0.0139(15) 0.0103(15) 0.0006(12) 0.0079(13) -0.0030(14)
S1 0.0165(4) 0.0086(3) 0.0077(3) 0.0006(3) 0.0032(3) -0.0002(3)
O1 0.0235(15) 0.0069(11) 0.0190(13) -0.0002(10) 0.0087(11) 0.0027(10)
O2 0.0175(13) 0.0189(13) 0.0096(11) 0.0001(10) 0.0017(10) -0.0022(11)
O3 0.093(4) 0.042(3) 0.0183(18) 0.0074(18) 0.023(2) -0.016(3)
O4 0.110(5) 0.025(2) 0.034(2) 0.0024(17) 0.032(3) -0.025(3)
O5 0.036(2) 0.029(2) 0.046(3) -0.0098(18) -0.0136(19) 0.0080(17)
O6 0.0220(17) 0.043(2) 0.032(2) -0.0008(17) 0.0014(15) 0.0059(16)
O7 0.102(5) 0.051(3) 0.0217(19) -0.0070(19) 0.031(3) -0.031(3)
O8 0.050(3) 0.038(2) 0.029(2) -0.0022(17) 0.0168(19) 0.003(2)
N1 0.0144(13) 0.0084(13) 0.0128(13) -0.0027(10) 0.0032(10) 0.0006(10)
N2 0.029(2) 0.0206(17) 0.0195(17) 0.0084(14) 0.0099(15) 0.0009(15)
N3 0.037(2) 0.039(2) 0.0178(18) -0.0124(17) 0.0133(17) -0.014(2)
C1 0.0219(18) 0.0116(15) 0.0155(16) -0.0040(12) 0.0000(14) -0.0023(13)
C2 0.0208(18) 0.0143(16) 0.0223(19) 0.0025(14) 0.0002(15) 0.0026(14)
C3 0.0200(19) 0.0173(17) 0.0198(18) 0.0027(14) 0.0019(15) 0.0059(15)
C4 0.0233(18) 0.0103(14) 0.0139(15) -0.0014(12) 0.0062(14) -0.0007(13)
C5 0.028(2) 0.024(2) 0.025(2) 0.0046(18) -0.0005(17) 0.0041(19)
C6 0.024(2) 0.052(4) 0.036(3) 0.010(3) 0.001(2) 0.007(2)
C7 0.034(4) 0.090(7) 0.051(4) 0.003(4) 0.007(3) 0.026(4)
C8 0.027(3) 0.077(7) 0.121(10) 0.041(7) -0.003(4) -0.007(4)
C9 0.036(3) 0.076(6) 0.038(3) 0.013(4) 0.008(3) 0.021(4)
C10 0.026(2) 0.0159(17) 0.0172(17) -0.0053(14) 0.0101(15) 0.0008(15)
C11 0.039(3) 0.019(2) 0.022(2) -0.0037(16) 0.0169(19) -0.0027(18)
C12 0.034(3) 0.031(2) 0.0158(18) -0.0028(17) 0.0107(18) 0.0024(19)
C13 0.030(2) 0.035(3) 0.023(2) -0.0115(19) 0.0091(19) -0.006(2)
C14 0.042(3) 0.037(3) 0.027(2) -0.016(2) 0.013(2) -0.011(2)
C15 0.052(3) 0.036(3) 0.019(2) -0.009(2) 0.017(2) -0.018(3)
C16 0.039(3) 0.032(3) 0.0182(19) -0.0046(18) 0.0135(19) -0.011(2)
C17 0.0205(19) 0.034(2) 0.0136(16) -0.0053(16) 0.0082(14) -0.0027(17)
C18 0.028(2) 0.035(3) 0.0184(19) -0.0059(18) 0.0124(17) -0.004(2)
C19 0.060(4) 0.034(3) 0.026(2) -0.003(2) 0.019(3) -0.015(3)
C20 0.047(3) 0.027(3) 0.037(3) -0.006(2) 0.020(3) -0.007(2)
C21 0.029(2) 0.037(3) 0.022(2) -0.0098(19) 0.0136(19) -0.004(2)
C22 0.027(2) 0.038(3) 0.0176(19) -0.0054(18) 0.0128(17) 0.0008(19)
C23 0.0233(18) 0.0114(15) 0.0089(14) -0.0005(11) 0.0071(13) -0.0013(13)
C24 0.041(3) 0.0147(18) 0.0142(16) -0.0043(13) 0.0141(17) -0.0065(17)
C25 0.038(3) 0.0184(19) 0.0146(17) -0.0007(14) 0.0120(17) -0.0039(18)
C26 0.025(2) 0.0160(16) 0.0135(16) 0.0063(13) 0.0086(14) 0.0016(15)
C27 0.027(2) 0.0092(15) 0.0184(17) 0.0011(13) 0.0095(15) -0.0013(14)
C28 0.0193(17) 0.0120(14) 0.0102(14) -0.0009(12) 0.0047(13) -0.0012(12)
C58 0.32(5) 0.122(19) 0.084(19) 0.008(16) -0.01(2) 0.13(2)
C59 0.042(11) 0.25(3) 0.17(3) -0.025(19) -0.006(15) 0.031(18)
C60 0.043(8) 0.24(2) 0.040(7) 0.009(12) 0.014(6) 0.045(12)
C61 0.09(3) 0.25(3) 0.18(3) -0.01(2) 0.06(2) 0.01(3)
C62 0.10(3) 0.34(3) 0.07(2) -0.06(3) 0.054(19) -0.13(3)

loop_
_atom_type_symbol
_atom_type_description
_atom_type_scat_dispersion_real
_atom_type_scat_dispersion_imag
_atom_type_scat_source
C C 0.0033 0.0016 'International Tables Vol C Tables 4.2.6.8 and 6.1.1.4'
H H 0.0000 0.0000 'International Tables Vol C Tables 4.2.6.8 and 6.1.1.4'
Cl Cl 0.1484 0.1585 'International Tables Vol C Tables 4.2.6.8 and 6.1.1.4'
N N 0.0061 0.0033 'International Tables Vol C Tables 4.2.6.8 and 6.1.1.4'
O O 0.0106 0.0060 'International Tables Vol C Tables 4.2.6.8 and 6.1.1.4'
S S 0.1246 0.1234 'International Tables Vol C Tables 4.2.6.8 and 6.1.1.4'

loop_
_geom_angle_atom_site_label_1
_geom_angle_atom_site_label_2
_geom_angle_atom_site_label_3
_geom_angle
Cl2 C57 Cl1 114.6(14)
O9 S2 O10 121.2(3)
O9 S2 N4 106.6(3)
O9 S2 C51 106.8(2)
O10 S2 N4 107.2(3)
O10 S2 C51 106.9(3)
N4 S2 C51 107.6(2)
C33 O14 C34 114.8(6)
C29 N4 S2 118.5(4)
C32 N4 S2 121.1(4)
C32 N4 C29 110.4(5)
O11 N5 C54 117.7(4)
O12 N5 O11 124.1(5)
O12 N5 C54 118.2(4)
C43 N6 C42 124.8(5)
C50 N6 C42 123.0(5)
C50 N6 C43 111.5(4)
N4 C29 C30 102.7(5)
C29 C30 C33 128.8(5)
C31 C30 C29 110.6(7)
C31 C30 C33 120.5(7)
C30 C31 C32 113.4(6)
N4 C32 C31 102.6(4)
N4 C32 C38 111.3(4)
C31 C32 C38 111.5(5)
O13 C33 O14 131.2(7)
O13 C33 C30 125.3(6)
O14 C33 C30 103.4(6)
O14 C34 C35 101.2(7)
C36 C34 O14 110.3(7)
C36 C34 C35 110.0(8)
C36 C34 C37 113.1(8)
C37 C34 O14 109.0(7)
C37 C34 C35 112.6(9)
C39 C38 C32 111.6(4)
C38 C39 C40 111.0(4)
C39 C40 C41 113.8(5)
C42 C41 C40 111.8(5)
N6 C42 C41 109.6(5)
O16 C43 N6 125.5(5)
O16 C43 C44 128.2(5)
N6 C43 C44 106.2(4)
C45 C44 C43 130.4(4)
C45 C44 C49 121.8(4)
C49 C44 C43 107.8(4)
C44 C45 C46 117.3(4)
C45 C46 C47 120.9(5)
C48 C47 C46 121.4(4)
C49 C48 C47 116.6(4)
C44 C49 C50 108.3(4)
C48 C49 C44 121.9(5)
C48 C49 C50 129.7(5)
O15 C50 N6 124.4(6)
O15 C50 C49 129.4(6)
N6 C50 C49 106.2(5)
C52 C51 S2 118.3(3)
C52 C51 C56 122.3(4)
C56 C51 S2 119.3(3)
C53 C52 C51 119.2(4)
C54 C53 C52 118.2(4)
C53 C54 N5 119.2(3)
C53 C54 C55 123.4(4)
C55 C54 N5 117.4(4)
C56 C55 C54 118.3(4)
C55 C56 C51 118.5(4)
O1 S1 N1 106.56(18)
O1 S1 C23 107.68(18)
O2 S1 O1 120.1(2)
O2 S1 N1 107.74(18)
O2 S1 C23 107.27(19)
N1 S1 C23 106.82(19)
C5 O6 C6 121.2(5)
C1 N1 S1 116.9(3)
C1 N1 C4 111.7(3)
C4 N1 S1 120.6(3)
O3 N2 C26 118.0(4)
O4 N2 O3 123.4(5)
O4 N2 C26 118.7(4)
C15 N3 C14 126.7(5)
C15 N3 C18 111.2(4)
C18 N3 C14 122.1(5)
N1 C1 C2 101.3(3)
C3 C2 C1 111.6(4)
C3 C2 C5 127.4(4)
C5 C2 C1 120.9(4)
C2 C3 C4 112.9(4)
N1 C4 C10 112.1(3)
C3 C4 N1 101.2(3)
C3 C4 C10 111.9(4)
O5 C5 O6 125.7(5)
O5 C5 C2 123.7(5)
O6 C5 C2 110.6(5)
O6 C6 C7 101.5(6)
O6 C6 C8 110.5(6)
O6 C6 C9 110.0(6)
C8 C6 C7 111.6(8)
C9 C6 C7 109.7(7)
C9 C6 C8 113.0(8)
C4 C10 C11 111.9(4)
C12 C11 C10 109.9(4)
C11 C12 C13 116.5(5)
C12 C13 C14 112.6(4)
N3 C14 C13 112.0(5)
O7 C15 N3 124.3(6)
O7 C15 C16 129.3(7)
N3 C15 C16 106.3(4)
C17 C16 C15 108.0(5)
C17 C16 C19 121.4(5)
C19 C16 C15 130.6(5)
C16 C17 C18 108.4(4)
C16 C17 C22 122.1(5)
C22 C17 C18 129.6(5)
O8 C18 N3 125.4(5)
O8 C18 C17 128.6(4)
N3 C18 C17 106.0(5)
C16 C19 C20 117.6(6)
C19 C20 C21 120.5(6)
C22 C21 C20 121.6(5)
C21 C22 C17 116.9(5)
C24 C23 S1 118.8(3)
C28 C23 S1 118.5(3)
C28 C23 C24 122.6(4)
C25 C24 C23 119.4(4)
C24 C25 C26 117.9(4)
C25 C26 N2 118.4(4)
C27 C26 N2 118.0(4)
C27 C26 C25 123.6(4)
C26 C27 C28 118.0(4)
C23 C28 C27 118.5(4)
C58 C59 C60 103(3)
C61 C60 C59 134(3)
C62 C61 C60 132(4)

loop_
_geom_bond_atom_site_label_1
_geom_bond_atom_site_label_2
_geom_bond_distance
Cl1 C57 1.70(2)
Cl2 C57 1.70(3)
S2 O9 1.428(4)
S2 O10 1.432(5)
S2 N4 1.625(6)
S2 C51 1.784(4)
O11 N5 1.224(5)
O12 N5 1.215(6)
O13 C33 1.148(9)
O14 C33 1.354(8)
O14 C34 1.512(9)
O15 C50 1.216(8)
O16 C43 1.209(6)
N4 C29 1.503(9)
N4 C32 1.482(6)
N5 C54 1.467(6)
N6 C42 1.487(8)
N6 C43 1.407(7)
N6 C50 1.397(8)
C29 C30 1.511(12)
C30 C31 1.325(8)
C30 C33 1.583(11)
C31 C32 1.493(9)
C32 C38 1.535(7)
C34 C35 1.525(12)
C34 C36 1.500(13)
C34 C37 1.502(12)
C38 C39 1.522(7)
C39 C40 1.540(8)
C40 C41 1.542(8)
C41 C42 1.512(8)
C43 C44 1.497(7)
C44 C45 1.382(6)
C44 C49 1.390(6)
C45 C46 1.394(7)
C46 C47 1.405(7)
C47 C48 1.401(7)
C48 C49 1.385(7)
C49 C50 1.495(8)
C51 C52 1.391(6)
C51 C56 1.399(6)
C52 C53 1.390(6)
C53 C54 1.380(6)
C54 C55 1.397(5)
C55 C56 1.392(6)
S1 O1 1.437(3)
S1 O2 1.436(3)
S1 N1 1.627(3)
S1 C23 1.772(4)
O3 N2 1.217(6)
O4 N2 1.201(6)
O5 C5 1.194(7)
O6 C5 1.351(7)
O6 C6 1.478(7)
O7 C15 1.214(7)
O8 C18 1.204(7)
N1 C1 1.485(5)
N1 C4 1.497(5)
N2 C26 1.472(5)
N3 C14 1.478(7)
N3 C15 1.389(9)
N3 C18 1.401(7)
C1 C2 1.508(6)
C2 C3 1.331(7)
C2 C5 1.475(7)
C3 C4 1.492(6)
C4 C10 1.528(6)
C6 C7 1.523(12)
C6 C8 1.519(12)
C6 C9 1.505(10)
C10 C11 1.536(6)
C11 C12 1.519(7)
C12 C13 1.530(7)
C13 C14 1.557(9)
C15 C16 1.487(7)
C16 C17 1.376(7)
C16 C19 1.388(9)
C17 C18 1.482(8)
C17 C22 1.396(6)
C19 C20 1.399(8)
C20 C21 1.402(9)
C21 C22 1.385(8)
C23 C24 1.393(5)
C23 C28 1.390(5)
C24 C25 1.387(6)
C25 C26 1.396(6)
C26 C27 1.387(6)
C27 C28 1.408(6)
C58 C59 1.34(6)
C59 C60 1.78(6)
C60 C61 1.58(6)
C61 C62 1.45(8)

loop_
_geom_torsion_atom_site_label_1
_geom_torsion_atom_site_label_2
_geom_torsion_atom_site_label_3
_geom_torsion_atom_site_label_4
_geom_torsion
S2 N4 C29 C30 151.5(4)
S2 N4 C32 C31 -149.2(4)
S2 N4 C32 C38 91.4(5)
S2 C51 C52 C53 -176.0(4)
S2 C51 C56 C55 173.8(4)
O9 S2 N4 C29 45.3(5)
O9 S2 N4 C32 -172.4(4)
O9 S2 C51 C52 -15.2(6)
O9 S2 C51 C56 168.3(5)
O10 S2 N4 C29 176.4(4)
O10 S2 N4 C32 -41.3(5)
O10 S2 C51 C52 -146.3(4)
O10 S2 C51 C56 37.2(5)
O11 N5 C54 C53 1.8(7)
O11 N5 C54 C55 -179.8(5)
O12 N5 C54 C53 -174.7(7)
O12 N5 C54 C55 3.7(8)
O16 C43 C44 C45 4.2(10)
O16 C43 C44 C49 -177.1(6)
N4 S2 C51 C52 98.9(4)
N4 S2 C51 C56 -77.6(4)
N4 C29 C30 C31 -4.8(7)
N4 C29 C30 C33 179.2(6)
N4 C32 C38 C39 -172.9(5)
N5 C54 C55 C56 -178.4(4)
N6 C43 C44 C45 -177.7(5)
N6 C43 C44 C49 1.1(6)
C29 N4 C32 C31 -4.2(5)
C29 N4 C32 C38 -123.6(5)
C29 C30 C31 C32 2.5(7)
C29 C30 C33 O13 178.2(7)
C29 C30 C33 O14 -4.4(9)
C30 C31 C32 N4 1.1(6)
C30 C31 C32 C38 120.3(5)
C31 C30 C33 O13 2.6(11)
C31 C30 C33 O14 179.9(6)
C31 C32 C38 C39 73.1(6)
C32 N4 C29 C30 5.5(6)
C32 C38 C39 C40 -169.0(5)
C33 O14 C34 C35 -174.1(7)
C33 O14 C34 C36 -57.6(9)
C33 O14 C34 C37 67.1(9)
C33 C30 C31 C32 178.8(5)
C34 O14 C33 O13 -2.6(12)
C34 O14 C33 C30 -179.7(6)
C38 C39 C40 C41 172.3(6)
C39 C40 C41 C42 65.8(8)
C40 C41 C42 N6 173.1(5)
C42 N6 C43 O16 -10.6(10)
C42 N6 C43 C44 171.2(5)
C42 N6 C50 O15 6.9(12)
C42 N6 C50 C49 -172.7(6)
C43 N6 C42 C41 109.7(7)
C43 N6 C50 O15 177.6(8)
C43 N6 C50 C49 -2.0(8)
C43 C44 C45 C46 -179.5(5)
C43 C44 C49 C48 -179.5(5)
C43 C44 C49 C50 -2.3(6)
C44 C45 C46 C47 -1.9(7)
C44 C49 C50 O15 -176.9(8)
C44 C49 C50 N6 2.7(7)
C45 C44 C49 C48 -0.6(8)
C45 C44 C49 C50 176.6(5)
C45 C46 C47 C48 0.5(8)
C46 C47 C48 C49 0.8(8)
C47 C48 C49 C44 -0.8(8)
C47 C48 C49 C50 -177.3(6)
C48 C49 C50 O15 0.0(13)
C48 C49 C50 N6 179.6(6)
C49 C44 C45 C46 1.9(7)
C50 N6 C42 C41 -80.8(8)
C50 N6 C43 O16 178.9(6)
C50 N6 C43 C44 0.7(7)
C51 S2 N4 C29 -68.9(5)
C51 S2 N4 C32 73.3(4)
C51 C52 C53 C54 1.9(7)
C52 C51 C56 C55 -2.5(7)
C52 C53 C54 N5 176.3(4)
C52 C53 C54 C55 -2.0(7)
C53 C54 C55 C56 -0.1(7)
C54 C55 C56 C51 2.4(6)
C56 C51 C52 C53 0.4(8)
S1 N1 C1 C2 156.0(3)
S1 N1 C4 C3 -152.5(3)
S1 N1 C4 C10 88.1(4)
S1 C23 C24 C25 -177.8(4)
S1 C23 C28 C27 177.0(3)
O1 S1 N1 C1 42.8(3)
O1 S1 N1 C4 -175.8(3)
O1 S1 C23 C24 -24.4(4)
O1 S1 C23 C28 159.0(3)
O2 S1 N1 C1 172.9(3)
O2 S1 N1 C4 -45.7(3)
O2 S1 C23 C24 -155.0(4)
O2 S1 C23 C28 28.4(4)
O3 N2 C26 C25 -6.0(8)
O3 N2 C26 C27 174.0(5)
O4 N2 C26 C25 174.1(6)
O4 N2 C26 C27 -6.0(8)
O7 C15 C16 C17 -178.5(8)
O7 C15 C16 C19 1.5(13)
N1 S1 C23 C24 89.7(4)
N1 S1 C23 C28 -86.9(4)
N1 C1 C2 C3 -9.3(5)
N1 C1 C2 C5 172.9(4)
N1 C4 C10 C11 -170.5(4)
N2 C26 C27 C28 179.1(4)
N3 C15 C16 C17 -0.1(7)
N3 C15 C16 C19 179.9(7)
C1 N1 C4 C3 -9.3(4)
C1 N1 C4 C10 -128.7(4)
C1 C2 C3 C4 4.1(6)
C1 C2 C5 O5 4.1(8)
C1 C2 C5 O6 -175.5(4)
C2 C3 C4 N1 3.1(5)
C2 C3 C4 C10 122.7(4)
C3 C2 C5 O5 -173.2(6)
C3 C2 C5 O6 7.1(8)
C3 C4 C10 C11 76.5(5)
C4 N1 C1 C2 11.4(4)
C4 C10 C11 C12 -175.9(4)
C5 O6 C6 C7 178.9(6)
C5 O6 C6 C8 -62.7(9)
C5 O6 C6 C9 62.8(8)
C5 C2 C3 C4 -178.4(5)
C6 O6 C5 O5 -0.6(9)
C6 O6 C5 C2 179.0(5)
C10 C11 C12 C13 -173.2(5)
C11 C12 C13 C14 -80.0(6)
C12 C13 C14 N3 -172.6(5)
C14 N3 C15 O7 -1.6(11)
C14 N3 C15 C16 179.9(5)
C14 N3 C18 O8 2.0(9)
C14 N3 C18 C17 -179.6(5)
C15 N3 C14 C13 -105.1(7)
C15 N3 C18 O8 -177.8(6)
C15 N3 C18 C17 0.6(6)
C15 C16 C17 C18 0.5(6)
C15 C16 C17 C22 -179.8(5)
C15 C16 C19 C20 -179.7(7)
C16 C17 C18 O8 177.7(6)
C16 C17 C18 N3 -0.7(6)
C16 C17 C22 C21 -0.3(8)
C16 C19 C20 C21 -0.8(11)
C17 C16 C19 C20 0.3(10)
C18 N3 C14 C13 75.2(7)
C18 N3 C15 O7 178.1(7)
C18 N3 C15 C16 -0.3(7)
C18 C17 C22 C21 179.4(5)
C19 C16 C17 C18 -179.5(6)
C19 C16 C17 C22 0.3(9)
C19 C20 C21 C22 0.8(10)
C20 C21 C22 C17 -0.2(8)
C22 C17 C18 O8 -2.1(10)
C22 C17 C18 N3 179.6(5)
C23 S1 N1 C1 -72.1(3)
C23 S1 N1 C4 69.3(3)
C23 C24 C25 C26 1.0(8)
C24 C23 C28 C27 0.6(7)
C24 C25 C26 N2 -179.9(5)
C24 C25 C26 C27 0.2(8)
C25 C26 C27 C28 -0.9(7)
C26 C27 C28 C23 0.5(6)
C28 C23 C24 C25 -1.4(8)
C58 C59 C60 C61 175(3)
C59 C60 C61 C62 -168(4)
